data_7237068
loop_
_publ_author_name
'Rok, M.'
'Szklarz, P.'
'Bator, G.'

_publ_section_title
;
 Structures and phase transitions in molecular complexes containing
 tetrafluoroboric acid and tetramethylpyrazine
;
_journal_issue 38
_journal_name_full CrystEngComm
_journal_page_first 5772
_journal_paper_doi 10.1039/C8CE01231H
_journal_volume 20
_journal_year 2018
_chemical_formula_moiety 'C8 H13 N2, B F4, 2(H2 O)'
_chemical_formula_sum 'C8 H17 B F4 N2 O2'
_chemical_formula_weight 260.04
_space_group_crystal_system triclinic
_space_group_IT_number 2
_space_group_name_Hall '-P 1'
_space_group_name_H-M_alt 'P -1'
_atom_sites_solution_hydrogens mixed
_audit_creation_method SHELXL-2018/3
_audit_update_record
;
2018-07-17 deposited with the CCDC.
2018-08-27 downloaded from the CCDC.
;
_cell_angle_alpha 88.12(5)
_cell_angle_beta 88.89(5)
_cell_angle_gamma 71.28(6)
_cell_formula_units_Z 2
_cell_length_a 7.469(5)
_cell_length_b 8.644(5)
_cell_length_c 10.230(7)
_cell_measurement_reflns_used 2427
_cell_measurement_temperature 150(2)
_cell_measurement_theta_max 28.57
_cell_measurement_theta_min 2.87
_cell_volume 625.2(7)
_computing_structure_refinement 'SHELXL-2018/3 (Sheldrick, 2018)'
_diffrn_ambient_temperature 150(2)
_diffrn_measured_fraction_theta_full 0.963
_diffrn_measured_fraction_theta_max 0.963
_diffrn_measurement_device_type 'KM4 CCD'
_diffrn_measurement_method \w
_diffrn_radiation_type MoK\a
_diffrn_radiation_wavelength 0.71073
_diffrn_reflns_av_R_equivalents 0.0382
_diffrn_reflns_av_unetI/netI 0.0395
_diffrn_reflns_Laue_measured_fraction_full 0.963
_diffrn_reflns_Laue_measured_fraction_max 0.963
_diffrn_reflns_limit_h_max 8
_diffrn_reflns_limit_h_min -9
_diffrn_reflns_limit_k_max 10
_diffrn_reflns_limit_k_min -10
_diffrn_reflns_limit_l_max 12
_diffrn_reflns_limit_l_min -12
_diffrn_reflns_number 3877
_diffrn_reflns_point_group_measured_fraction_full 0.963
_diffrn_reflns_point_group_measured_fraction_max 0.963
_diffrn_reflns_theta_full 25.998
_diffrn_reflns_theta_max 25.998
_diffrn_reflns_theta_min 2.880
_exptl_absorpt_coefficient_mu 0.134
_exptl_absorpt_correction_type none
_exptl_crystal_colour colourless
_exptl_crystal_density_diffrn 1.381
_exptl_crystal_description block
_exptl_crystal_F_000 272
_exptl_crystal_size_max 0.50
_exptl_crystal_size_mid 0.35
_exptl_crystal_size_min 0.31
_refine_diff_density_max 0.403
_refine_diff_density_min -0.333
_refine_diff_density_rms 0.104
_refine_ls_extinction_method none
_refine_ls_goodness_of_fit_ref 1.029
_refine_ls_hydrogen_treatment constr
_refine_ls_matrix_type full
_refine_ls_number_parameters 198
_refine_ls_number_reflns 2367
_refine_ls_number_restraints 19
_refine_ls_restrained_S_all 1.056
_refine_ls_R_factor_all 0.0882
_refine_ls_R_factor_gt 0.0735
_refine_ls_shift/su_max 0.000
_refine_ls_shift/su_mean 0.000
_refine_ls_structure_factor_coef Fsqd
_refine_ls_weighting_details 'w=1/[\s^2^(Fo^2^)+(0.1652P)^2^] where P=(Fo^2^+2Fc^2^)/3'
_refine_ls_weighting_scheme calc
_refine_ls_wR_factor_gt 0.2072
_refine_ls_wR_factor_ref 0.2205
_reflns_Friedel_coverage 0.000
_reflns_number_gt 1748
_reflns_number_total 2367
_reflns_threshold_expression 'I > 2\s(I)'
_cod_data_source_file c8ce01231h1.cif
_cod_data_source_block tmp1byf
_cod_database_code 7237068
_shelx_shelxl_version_number 2018/3
_shelx_space_group_comment
;
The symmetry employed for this shelxl refinement is uniquely defined
by the following loop, which should always be used as a source of
symmetry information in preference to the above space-group names.
They are only intended as comments.
;

loop_
_space_group_symop_operation_xyz
'x, y, z'
'-x, -y, -z'

loop_
_atom_site_label
_atom_site_type_symbol
_atom_site_fract_x
_atom_site_fract_y
_atom_site_fract_z
_atom_site_U_iso_or_equiv
_atom_site_adp_type
_atom_site_occupancy
_atom_site_site_symmetry_order
_atom_site_calc_flag
_atom_site_refinement_flags_posn
_atom_site_refinement_flags_adp
_atom_site_refinement_flags_occupancy
_atom_site_disorder_assembly
_atom_site_disorder_group
N1 N 0.7692(2) 0.5668(2) 0.64908(17) 0.0289(5) Uani 1 1 d . . . . .
H1 H 0.775573 0.585435 0.564304 0.035 Uiso 1 1 calc R U . . .
N2 N 0.7494(3) 0.5103(2) 0.90801(17) 0.0323(5) Uani 1 1 d . . . . .
C2 C 0.7393(3) 0.4281(2) 0.6892(2) 0.0297(5) Uani 1 1 d . . . . .
C3 C 0.7295(3) 0.4005(3) 0.8239(2) 0.0311(5) Uani 1 1 d . . . . .
C4 C 0.7787(3) 0.6473(3) 0.8637(2) 0.0300(5) Uani 1 1 d . . . . .
C5 C 0.7903(3) 0.6796(3) 0.7294(2) 0.0296(5) Uani 1 1 d . . . . .
C6 C 0.7208(4) 0.3130(3) 0.5889(2) 0.0404(6) Uani 1 1 d . . . . .
H6A H 0.716412 0.364365 0.501641 0.061 Uiso 1 1 calc R U . . .
H6B H 0.604169 0.286303 0.605142 0.061 Uiso 1 1 calc R U . . .
H6C H 0.829535 0.212781 0.593921 0.061 Uiso 1 1 calc R U . . .
C7 C 0.6986(4) 0.2488(3) 0.8790(3) 0.0423(6) Uani 1 1 d . . . . .
H7A H 0.812649 0.155241 0.865338 0.063 Uiso 1 1 calc R U . . .
H7B H 0.591752 0.231114 0.834910 0.063 Uiso 1 1 calc R U . . .
H7C H 0.671056 0.260667 0.972869 0.063 Uiso 1 1 calc R U . . .
C8 C 0.7953(4) 0.7674(3) 0.9604(2) 0.0407(6) Uani 1 1 d . . . . .
H8A H 0.683148 0.864946 0.955669 0.061 Uiso 1 1 calc R U . . .
H8B H 0.908409 0.798206 0.940254 0.061 Uiso 1 1 calc R U . . .
H8C H 0.805373 0.718062 1.048674 0.061 Uiso 1 1 calc R U . . .
C9 C 0.8217(4) 0.8288(3) 0.6712(2) 0.0392(6) Uani 1 1 d . . . . .
H9A H 0.855442 0.811986 0.578473 0.059 Uiso 1 1 calc R U . . .
H9B H 0.924639 0.850610 0.717137 0.059 Uiso 1 1 calc R U . . .
H9C H 0.705810 0.922005 0.679592 0.059 Uiso 1 1 calc R U . . .
O1 O 0.7979(3) 0.6290(2) 0.38911(16) 0.0463(5) Uani 1 1 d G . . . .
H1A H 0.769001 0.724179 0.353845 0.069 Uiso 1 1 d G U . . .
H1B H 0.790896 0.567803 0.327408 0.069 Uiso 1 1 d G U . . .
O2 O 0.7443(3) 0.4516(2) 0.19070(17) 0.0501(5) Uani 1 1 d G . . . .
H2A H 0.735845 0.356911 0.206113 0.075 Uiso 1 1 d G U . . .
H2B H 0.746183 0.460714 0.107728 0.075 Uiso 1 1 d G U . . .
B B 0.7285(4) 0.0379(3) 0.2644(3) 0.0386(7) Uani 1 1 d . . . . .
F1 F 0.6138(6) -0.0517(6) 0.2376(5) 0.0682(12) Uani 0.795(10) 1 d D . P A 1
F2 F 0.6296(3) 0.1964(3) 0.2978(4) 0.0590(11) Uani 0.795(10) 1 d D . P A 1
F3 F 0.8427(6) -0.0354(6) 0.3668(4) 0.0865(14) Uani 0.795(10) 1 d D . P A 1
F4 F 0.8490(5) 0.0431(5) 0.1584(3) 0.0594(10) Uani 0.795(10) 1 d D . P A 1
F1A F 0.583(2) 0.015(2) 0.1880(16) 0.060(5) Uiso 0.129(6) 1 d D . P A 2
F2A F 0.778(3) 0.121(3) 0.175(2) 0.091(8) Uiso 0.129(6) 1 d D . P A 2
F3A F 0.625(2) 0.128(2) 0.3718(18) 0.068(5) Uiso 0.129(6) 1 d D . P A 2
F4A F 0.862(3) -0.082(2) 0.314(2) 0.072(7) Uiso 0.129(6) 1 d D . P A 2
F1B F 0.578(6) -0.043(6) 0.212(5) 0.0682(12) Uani 0.076(8) 1 d D . P A 3
F2B F 0.621(3) 0.186(3) 0.237(3) 0.034(6) Uiso 0.076(8) 1 d D . P A 3
F3B F 0.721(7) -0.031(4) 0.386(3) 0.105(14) Uiso 0.076(8) 1 d D . P A 3
F4B F 0.881(3) -0.022(4) 0.210(4) 0.064(9) Uiso 0.076(8) 1 d D . P A 3

loop_
_atom_site_aniso_label
_atom_site_aniso_U_11
_atom_site_aniso_U_22
_atom_site_aniso_U_33
_atom_site_aniso_U_23
_atom_site_aniso_U_13
_atom_site_aniso_U_12
N1 0.0334(10) 0.0312(10) 0.0218(9) -0.0047(7) 0.0006(7) -0.0093(7)
N2 0.0393(11) 0.0328(10) 0.0267(10) -0.0026(8) -0.0017(8) -0.0138(8)
C2 0.0318(11) 0.0285(11) 0.0286(11) -0.0050(8) -0.0018(8) -0.0091(8)
C3 0.0348(11) 0.0303(11) 0.0297(11) -0.0033(9) -0.0030(9) -0.0123(9)
C4 0.0349(11) 0.0302(11) 0.0256(11) -0.0035(8) -0.0001(8) -0.0111(8)
C5 0.0308(11) 0.0308(11) 0.0287(11) -0.0050(8) -0.0003(8) -0.0114(8)
C6 0.0539(15) 0.0388(13) 0.0335(12) -0.0106(10) 0.0000(11) -0.0207(11)
C7 0.0546(15) 0.0362(13) 0.0405(14) 0.0010(10) -0.0048(11) -0.0206(11)
C8 0.0579(15) 0.0412(13) 0.0292(12) -0.0079(10) 0.0010(10) -0.0238(11)
C9 0.0503(14) 0.0370(12) 0.0352(13) -0.0021(10) 0.0032(10) -0.0209(11)
O1 0.0704(12) 0.0414(10) 0.0266(9) -0.0011(7) -0.0004(8) -0.0173(9)
O2 0.0797(14) 0.0467(11) 0.0283(9) 0.0004(7) -0.0044(9) -0.0264(10)
B 0.0495(16) 0.0330(13) 0.0341(14) 0.0001(11) -0.0041(12) -0.0141(12)
F1 0.057(2) 0.0609(17) 0.101(3) -0.0370(19) 0.0150(17) -0.0358(15)
F2 0.0614(14) 0.0439(14) 0.074(3) -0.0232(14) 0.0069(13) -0.0189(10)
F3 0.079(2) 0.117(3) 0.061(2) 0.047(2) -0.0226(16) -0.0302(19)
F4 0.0704(18) 0.078(2) 0.0393(14) -0.0074(15) 0.0143(12) -0.0370(17)
F1B 0.057(2) 0.0609(17) 0.101(3) -0.0370(19) 0.0150(17) -0.0358(15)

loop_
_atom_type_symbol
_atom_type_description
_atom_type_scat_dispersion_real
_atom_type_scat_dispersion_imag
_atom_type_scat_source
C C 0.0033 0.0016 'International Tables Vol C Tables 4.2.6.8 and 6.1.1.4'
H H 0.0000 0.0000 'International Tables Vol C Tables 4.2.6.8 and 6.1.1.4'
B B 0.0013 0.0007 'International Tables Vol C Tables 4.2.6.8 and 6.1.1.4'
F F 0.0171 0.0103 'International Tables Vol C Tables 4.2.6.8 and 6.1.1.4'
N N 0.0061 0.0033 'International Tables Vol C Tables 4.2.6.8 and 6.1.1.4'
O O 0.0106 0.0060 'International Tables Vol C Tables 4.2.6.8 and 6.1.1.4'

loop_
_geom_angle_atom_site_label_1
_geom_angle_atom_site_label_2
_geom_angle_atom_site_label_3
_geom_angle
C2 N1 C5 124.48(19)
C2 N1 H1 117.8
C5 N1 H1 117.8
C4 N2 C3 120.49(19)
N1 C2 C3 117.08(19)
N1 C2 C6 118.6(2)
C3 C2 C6 124.3(2)
N2 C3 C2 120.5(2)
N2 C3 C7 118.2(2)
C2 C3 C7 121.4(2)
N2 C4 C5 120.95(19)
N2 C4 C8 118.7(2)
C5 C4 C8 120.4(2)
N1 C5 C4 116.55(19)
N1 C5 C9 118.7(2)
C4 C5 C9 124.7(2)
C2 C6 H6A 109.5
C2 C6 H6B 109.5
H6A C6 H6B 109.5
C2 C6 H6C 109.5
H6A C6 H6C 109.5
H6B C6 H6C 109.5
C3 C7 H7A 109.5
C3 C7 H7B 109.5
H7A C7 H7B 109.5
C3 C7 H7C 109.5
H7A C7 H7C 109.5
H7B C7 H7C 109.5
C4 C8 H8A 109.5
C4 C8 H8B 109.5
H8A C8 H8B 109.5
C4 C8 H8C 109.5
H8A C8 H8C 109.5
H8B C8 H8C 109.5
C5 C9 H9A 109.5
C5 C9 H9B 109.5
H9A C9 H9B 109.5
C5 C9 H9C 109.5
H9A C9 H9C 109.5
H9B C9 H9C 109.5
H1A O1 H1B 104.5
H2A O2 H2B 104.5
F2A B F4A 115.9(14)
F4B B F2B 122.1(19)
F1 B F3 109.0(3)
F4B B F3B 112.4(19)
F2B B F3B 120.0(17)
F1 B F2 113.1(3)
F3 B F2 108.0(4)
F1 B F4 111.6(3)
F3 B F4 106.4(3)
F2 B F4 108.5(3)
F2A B F1A 93.2(11)
F4A B F1A 122.5(11)
F2A B F3A 115.8(13)
F4A B F3A 106.5(11)
F1A B F3A 102.4(9)
F4B B F1B 110(2)
F2B B F1B 93.5(19)
F3B B F1B 90(2)

loop_
_geom_bond_atom_site_label_1
_geom_bond_atom_site_label_2
_geom_bond_distance
N1 C2 1.339(3)
N1 C5 1.344(3)
N1 H1 0.8800
N2 C4 1.334(3)
N2 C3 1.347(3)
C2 C3 1.395(3)
C2 C6 1.491(3)
C3 C7 1.493(3)
C4 C5 1.400(3)
C4 C8 1.492(3)
C5 C9 1.487(3)
C6 H6A 0.9800
C6 H6B 0.9800
C6 H6C 0.9800
C7 H7A 0.9800
C7 H7B 0.9800
C7 H7C 0.9800
C8 H8A 0.9800
C8 H8B 0.9800
C8 H8C 0.9800
C9 H9A 0.9800
C9 H9B 0.9800
C9 H9C 0.9800
O1 H1A 0.8501
O1 H1B 0.8500
O2 H2A 0.8499
O2 H2B 0.8502
B F4B 1.22(2)
B F2A 1.269(19)
B F4A 1.285(19)
B F2B 1.29(2)
B F1 1.363(4)
B F3 1.368(4)
B F3B 1.37(3)
B F2 1.382(4)
B F4 1.404(4)
B F1A 1.418(16)
B F3A 1.432(15)
B F1B 1.61(3)

loop_
_geom_hbond_atom_site_label_D
_geom_hbond_atom_site_label_H
_geom_hbond_atom_site_label_A
_geom_hbond_distance_DH
_geom_hbond_distance_HA
_geom_hbond_distance_DA
_geom_hbond_angle_DHA
_geom_hbond_site_symmetry_A
_geom_hbond_publ_flag
N1 H1 O1 0.88 1.83 2.714(3) 177.1 . yes
O1 H1B O2 0.85 1.85 2.695(3) 172.7 . yes
O2 H2A F2^a 0.85 2.01 2.796(4) 154.0 . yes
O2 H2A F2A^b 0.85 1.99 2.79(2) 156.5 . yes
O2 H2A F2B^c 0.85 1.95 2.76(2) 159.4 . yes
O1 H1A F3^a 0.85 2.32 3.025(5) 140.2 1_565 yes
O1 H1A F3B^c 0.85 2.07 2.81(3) 145.2 1_565 yes
O1 H1A F4A^b 0.85 2.03 2.77(2) 144.4 1_565 yes

loop_
_geom_torsion_atom_site_label_1
_geom_torsion_atom_site_label_2
_geom_torsion_atom_site_label_3
_geom_torsion_atom_site_label_4
_geom_torsion
C5 N1 C2 C3 0.0(3)
C5 N1 C2 C6 -179.29(18)
C4 N2 C3 C2 0.1(3)
C4 N2 C3 C7 179.5(2)
N1 C2 C3 N2 0.1(3)
C6 C2 C3 N2 179.38(19)
N1 C2 C3 C7 -179.3(2)
C6 C2 C3 C7 0.0(3)
C3 N2 C4 C5 -0.4(3)
C3 N2 C4 C8 178.5(2)
C2 N1 C5 C4 -0.3(3)
C2 N1 C5 C9 -179.6(2)
N2 C4 C5 N1 0.5(3)
C8 C4 C5 N1 -178.42(19)
N2 C4 C5 C9 179.7(2)
C8 C4 C5 C9 0.8(3)
